data_7006912
loop_
_publ_author_name
'El-Kadri, Oussama M'
'Heeg, Mary Jane'
'Winter, Charles H.'

_publ_section_title
;
 Film growth precursor development for metal nitrides. Synthesis,
 structure, and volatility of molybdenum(VI) and tungsten(VI) complexes
 containing bis(imido)metal fragments and various nitrogen donor
 ligands.
;
_journal_issue 16
_journal_name_full 'Dalton transactions (Cambridge, England : 2003)'
_journal_page_first 1943
_journal_page_last 1953
_journal_paper_doi 10.1039/b515378f
_journal_year 2006
_chemical_formula_sum 'C30 H56 N6 W'
_chemical_formula_weight 684.66
_chemical_name_systematic
;
?
;
_space_group_IT_number 14
_symmetry_cell_setting monoclinic
_symmetry_space_group_name_Hall '-P 2ybc'
_symmetry_space_group_name_H-M 'P 1 21/c 1'
_atom_sites_solution_hydrogens geom
_atom_sites_solution_primary direct
_atom_sites_solution_secondary difmap
_audit_creation_method SHELXL-97
_cell_angle_alpha 90.00
_cell_angle_beta 113.752(7)
_cell_angle_gamma 90.00
_cell_formula_units_Z 4
_cell_length_a 18.253(5)
_cell_length_b 11.006(3)
_cell_length_c 19.533(6)
_cell_measurement_reflns_used 971
_cell_measurement_temperature 295(2)
_cell_measurement_theta_max 27.5
_cell_measurement_theta_min 2.3
_cell_volume 3591.7(18)
_computing_cell_refinement 'Bruker SAINT'
_computing_data_collection 'Bruker SMART'
_computing_data_reduction 'Bruker SAINT'
_computing_molecular_graphics SHELXTL-Plus
_computing_publication_material SHELXL-93
_computing_structure_refinement 'SHELXL-97 (Sheldrick, 1997)'
_computing_structure_solution 'SHELXS-97 (Sheldrick, 1990)'
_diffrn_ambient_temperature 295(2)
_diffrn_measured_fraction_theta_full 0.945
_diffrn_measured_fraction_theta_max 0.945
_diffrn_measurement_method 'SMART CCD'
_diffrn_radiation_monochromator graphite
_diffrn_radiation_source 'fine-focus sealed tube'
_diffrn_radiation_type MoK\a
_diffrn_radiation_wavelength 0.71073
_diffrn_reflns_av_R_equivalents 0.019
_diffrn_reflns_av_sigmaI/netI 0.0265
_diffrn_reflns_limit_h_max 21
_diffrn_reflns_limit_h_min -23
_diffrn_reflns_limit_k_max 14
_diffrn_reflns_limit_k_min 0
_diffrn_reflns_limit_l_max 25
_diffrn_reflns_limit_l_min 0
_diffrn_reflns_number 25563
_diffrn_reflns_theta_full 28.33
_diffrn_reflns_theta_max 28.33
_diffrn_reflns_theta_min 2.11
_exptl_absorpt_coefficient_mu 3.241
_exptl_absorpt_correction_T_max 0.5634
_exptl_absorpt_correction_T_min 0.3572
_exptl_absorpt_correction_type multi-scan
_exptl_crystal_colour colorless
_exptl_crystal_density_diffrn 1.266
_exptl_crystal_density_method 'not measured'
_exptl_crystal_description chunks
_exptl_crystal_F_000 1408
_exptl_crystal_size_max 0.40
_exptl_crystal_size_mid 0.25
_exptl_crystal_size_min 0.20
_refine_diff_density_max 0.703
_refine_diff_density_min -0.791
_refine_diff_density_rms 0.058
_refine_ls_extinction_coef 0.00026(7)
_refine_ls_extinction_expression Fc^*^=kFc[1+0.001xFc^2^\l^3^/sin(2\q)]^-1/4^
_refine_ls_extinction_method SHELXL
_refine_ls_goodness_of_fit_ref 0.930
_refine_ls_hydrogen_treatment mixed
_refine_ls_matrix_type full
_refine_ls_number_parameters 353
_refine_ls_number_reflns 8469
_refine_ls_number_restraints 0
_refine_ls_restrained_S_all 0.930
_refine_ls_R_factor_all 0.0513
_refine_ls_R_factor_gt 0.0280
_refine_ls_shift/su_max 0.086
_refine_ls_shift/su_mean 0.002
_refine_ls_structure_factor_coef Fsqd
_refine_ls_weighting_details 'calc w=1/[\s^2^(Fo^2^)+(0.0481P)^2^+0.0000P] where P=(Fo^2^+2Fc^2^)/3'
_refine_ls_weighting_scheme calc
_refine_ls_wR_factor_gt 0.0719
_refine_ls_wR_factor_ref 0.0788
_reflns_number_gt 5882
_reflns_number_total 8469
_reflns_threshold_expression >2sigma(I)
_cod_data_source_file b515378f.txt
_cod_data_source_block elss_(3b)
_cod_depositor_comments
;
The following automatic conversions were performed:
'_exptl_absorpt_correction_type' value 'Multi-scan' changed to
'multi-scan' according to
'/home/saulius/struct/CIF-dictionaries/cif_core.dic' dictionary named
'cif_core.dic' version 2.4.1 from 2010-06-29.

Automatic conversion script
Id: cif_fix_enum 1527 2010-12-29 10:47:43Z saulius 
;
_cod_original_cell_volume 3591.5(18)
_cod_original_sg_symbol_H-M P2(1)/c
_cod_database_code 7006912

loop_
_symmetry_equiv_pos_as_xyz
'x, y, z'
'-x, y+1/2, -z+1/2'
'-x, -y, -z'
'x, -y-1/2, z-1/2'

loop_
_atom_site_label
_atom_site_type_symbol
_atom_site_fract_x
_atom_site_fract_y
_atom_site_fract_z
_atom_site_U_iso_or_equiv
_atom_site_adp_type
_atom_site_occupancy
_atom_site_symmetry_multiplicity
_atom_site_calc_flag
_atom_site_refinement_flags
_atom_site_disorder_assembly
_atom_site_disorder_group
W1 W 0.201371(8) 0.583062(13) 0.228839(7) 0.06161(7) Uani 1 1 d . . .
N1 N 0.2612(2) 0.5744(3) 0.34225(16) 0.0743(9) Uani 1 1 d . . .
N2 N 0.25500(18) 0.6987(3) 0.33673(16) 0.0750(9) Uani 1 1 d . . .
C1 C 0.3133(2) 0.5422(3) 0.41099(18) 0.0600(8) Uani 1 1 d . . .
C2 C 0.3405(2) 0.6483(3) 0.44958(18) 0.0692(9) Uani 1 1 d . . .
H2 H 0.3771 0.6552 0.4990 0.083 Uiso 1 1 calc R . .
C3 C 0.3033(2) 0.7437(3) 0.40154(19) 0.0644(9) Uani 1 1 d . . .
C4 C 0.3334(3) 0.4108(3) 0.4317(2) 0.0740(11) Uani 1 1 d . . .
C5 C 0.3824(3) 0.3607(5) 0.3917(3) 0.1054(15) Uani 1 1 d . . .
H5A H 0.3529 0.3689 0.3386 0.126 Uiso 1 1 calc R . .
H5B H 0.3936 0.2764 0.4041 0.126 Uiso 1 1 calc R . .
H5C H 0.4317 0.4050 0.4068 0.126 Uiso 1 1 calc R . .
C6 C 0.2553(3) 0.3379(4) 0.4078(3) 0.1008(14) Uani 1 1 d . . .
H6A H 0.2236 0.3693 0.4327 0.121 Uiso 1 1 calc R . .
H6B H 0.2676 0.2540 0.4209 0.121 Uiso 1 1 calc R . .
H6C H 0.2260 0.3447 0.3546 0.121 Uiso 1 1 calc R . .
C7 C 0.3795(4) 0.3994(4) 0.5153(2) 0.125(2) Uani 1 1 d . . .
H7A H 0.4281 0.4456 0.5305 0.150 Uiso 1 1 calc R . .
H7B H 0.3922 0.3155 0.5282 0.150 Uiso 1 1 calc R . .
H7C H 0.3475 0.4297 0.5404 0.150 Uiso 1 1 calc R . .
C8 C 0.3099(3) 0.8793(4) 0.4150(2) 0.0780(11) Uani 1 1 d . . .
C9 C 0.3983(3) 0.9162(4) 0.4513(4) 0.127(2) Uani 1 1 d . . .
H9A H 0.4255 0.8671 0.4949 0.152 Uiso 1 1 calc R . .
H9B H 0.4023 1.0002 0.4655 0.152 Uiso 1 1 calc R . .
H9C H 0.4223 0.9042 0.4162 0.152 Uiso 1 1 calc R . .
C10 C 0.2693(4) 0.9141(4) 0.4656(4) 0.134(2) Uani 1 1 d . . .
H10A H 0.2924 0.8691 0.5115 0.160 Uiso 1 1 calc R . .
H10B H 0.2132 0.8961 0.4414 0.160 Uiso 1 1 calc R . .
H10C H 0.2764 0.9995 0.4763 0.160 Uiso 1 1 calc R . .
C11 C 0.2682(4) 0.9477(4) 0.3417(3) 0.142(3) Uani 1 1 d . . .
H11A H 0.2694 1.0333 0.3516 0.170 Uiso 1 1 calc R . .
H11B H 0.2136 0.9210 0.3179 0.170 Uiso 1 1 calc R . .
H11C H 0.2952 0.9319 0.3094 0.170 Uiso 1 1 calc R . .
N3 N 0.22035(16) 0.7064(3) 0.15946(16) 0.0749(9) Uani 1 1 d . . .
N4 N 0.30009(16) 0.6864(3) 0.20524(16) 0.0744(9) Uani 1 1 d . . .
C12 C 0.21357(19) 0.7990(3) 0.11418(18) 0.0598(8) Uani 1 1 d . . .
C13 C 0.2903(2) 0.8398(3) 0.1297(2) 0.0698(10) Uani 1 1 d . . .
H13 H 0.3047 0.9032 0.1061 0.084 Uiso 1 1 calc R . .
C14 C 0.34180(18) 0.7671(3) 0.18743(18) 0.0620(8) Uani 1 1 d . . .
C15 C 0.1333(2) 0.8451(4) 0.0595(2) 0.0759(11) Uani 1 1 d . . .
C16 C 0.0909(3) 0.9024(4) 0.1029(3) 0.1098(17) Uani 1 1 d . . .
H16A H 0.0861 0.8444 0.1376 0.132 Uiso 1 1 calc R . .
H16B H 0.0385 0.9281 0.0691 0.132 Uiso 1 1 calc R . .
H16C H 0.1208 0.9715 0.1299 0.132 Uiso 1 1 calc R . .
C17 C 0.0848(3) 0.7403(5) 0.0144(2) 0.1119(17) Uani 1 1 d . . .
H17A H 0.0850 0.6756 0.0475 0.134 Uiso 1 1 calc R . .
H17B H 0.1077 0.7119 -0.0191 0.134 Uiso 1 1 calc R . .
H17C H 0.0308 0.7664 -0.0139 0.134 Uiso 1 1 calc R . .
C18 C 0.1469(3) 0.9407(5) 0.0092(3) 0.121(2) Uani 1 1 d . . .
H18A H 0.0972 0.9803 -0.0199 0.145 Uiso 1 1 calc R . .
H18B H 0.1673 0.9022 -0.0237 0.145 Uiso 1 1 calc R . .
H18C H 0.1849 0.9997 0.0395 0.145 Uiso 1 1 calc R . .
C19 C 0.4320(2) 0.7694(4) 0.2264(2) 0.0764(11) Uani 1 1 d . . .
C20 C 0.4608(2) 0.6965(5) 0.2973(2) 0.1010(15) Uani 1 1 d . . .
H20A H 0.4395 0.7303 0.3308 0.121 Uiso 1 1 calc R . .
H20B H 0.5182 0.6987 0.3205 0.121 Uiso 1 1 calc R . .
H20C H 0.4432 0.6139 0.2860 0.121 Uiso 1 1 calc R . .
C21 C 0.4658(3) 0.7103(6) 0.1745(3) 0.128(2) Uani 1 1 d . . .
H21A H 0.4404 0.6332 0.1577 0.154 Uiso 1 1 calc R . .
H21B H 0.5224 0.6986 0.2011 0.154 Uiso 1 1 calc R . .
H21C H 0.4559 0.7621 0.1321 0.154 Uiso 1 1 calc R . .
C22 C 0.4604(3) 0.8973(5) 0.2402(4) 0.171(3) Uani 1 1 d . . .
H22A H 0.4339 0.9443 0.1956 0.205 Uiso 1 1 calc R . .
H22B H 0.5171 0.8995 0.2541 0.205 Uiso 1 1 calc R . .
H22C H 0.4484 0.9307 0.2800 0.205 Uiso 1 1 calc R . .
N5 N 0.10115(18) 0.5954(3) 0.21557(17) 0.0717(8) Uani 1 1 d . . .
C23 C 0.0195(2) 0.5679(4) 0.2019(3) 0.0848(12) Uani 1 1 d . . .
C24 C -0.0045(4) 0.4557(8) 0.1601(7) 0.279(7) Uani 1 1 d . . .
H24A H -0.0074 0.4678 0.1104 0.334 Uiso 1 1 calc R . .
H24B H -0.0560 0.4313 0.1576 0.334 Uiso 1 1 calc R . .
H24C H 0.0341 0.3935 0.1845 0.334 Uiso 1 1 calc R . .
C25 C 0.0130(6) 0.5552(10) 0.2735(4) 0.232(5) Uani 1 1 d . . .
H25A H 0.0531 0.4995 0.3047 0.278 Uiso 1 1 calc R . .
H25B H -0.0391 0.5246 0.2654 0.278 Uiso 1 1 calc R . .
H25C H 0.0208 0.6329 0.2977 0.278 Uiso 1 1 calc R . .
C26 C -0.0335(4) 0.6647(8) 0.1590(5) 0.219(4) Uani 1 1 d . . .
H26A H -0.0282 0.7335 0.1908 0.263 Uiso 1 1 calc R . .
H26B H -0.0878 0.6365 0.1393 0.263 Uiso 1 1 calc R . .
H26C H -0.0193 0.6879 0.1185 0.263 Uiso 1 1 calc R . .
N6 N 0.21497(19) 0.4444(3) 0.19279(16) 0.0703(8) Uani 1 1 d . . .
C27 C 0.2122(2) 0.3327(4) 0.1534(2) 0.0792(11) Uani 1 1 d . . .
C28 C 0.1554(4) 0.3474(7) 0.0744(3) 0.157(3) Uani 1 1 d . . .
H28A H 0.1642 0.4245 0.0560 0.189 Uiso 1 1 calc R . .
H28B H 0.1015 0.3438 0.0712 0.189 Uiso 1 1 calc R . .
H28C H 0.1635 0.2834 0.0449 0.189 Uiso 1 1 calc R . .
C29 C 0.1867(6) 0.2325(5) 0.1880(5) 0.235(5) Uani 1 1 d . . .
H29A H 0.1920 0.1571 0.1658 0.282 Uiso 1 1 calc R . .
H29B H 0.1318 0.2441 0.1803 0.282 Uiso 1 1 calc R . .
H29C H 0.2196 0.2306 0.2407 0.282 Uiso 1 1 calc R . .
C30 C 0.2924(4) 0.3058(9) 0.1560(5) 0.245(5) Uani 1 1 d . . .
H30A H 0.3128 0.3762 0.1404 0.294 Uiso 1 1 calc R . .
H30B H 0.2890 0.2392 0.1232 0.294 Uiso 1 1 calc R . .
H30C H 0.3277 0.2846 0.2062 0.294 Uiso 1 1 calc R . .

loop_
_atom_site_aniso_label
_atom_site_aniso_U_11
_atom_site_aniso_U_22
_atom_site_aniso_U_33
_atom_site_aniso_U_23
_atom_site_aniso_U_13
_atom_site_aniso_U_12
W1 0.05581(10) 0.05462(9) 0.05689(9) 0.00554(6) 0.00449(6) -0.01478(6)
N1 0.085(2) 0.0527(18) 0.0604(17) -0.0049(13) 0.0028(15) -0.0104(14)
N2 0.080(2) 0.0496(17) 0.0704(18) 0.0017(14) 0.0046(15) -0.0052(14)
C1 0.067(2) 0.0561(19) 0.0525(18) 0.0020(15) 0.0198(16) 0.0004(16)
C2 0.077(2) 0.063(2) 0.0530(18) -0.0066(16) 0.0108(17) 0.0003(18)
C3 0.066(2) 0.057(2) 0.064(2) -0.0074(17) 0.0188(16) -0.0080(17)
C4 0.099(3) 0.060(2) 0.0554(19) 0.0027(16) 0.024(2) 0.0118(19)
C5 0.118(4) 0.095(3) 0.113(4) 0.008(3) 0.057(3) 0.030(3)
C6 0.126(4) 0.057(3) 0.122(4) 0.005(2) 0.053(3) -0.006(3)
C7 0.194(6) 0.079(3) 0.067(3) 0.018(2) 0.015(3) 0.031(3)
C8 0.090(3) 0.052(2) 0.082(3) -0.0079(19) 0.025(2) -0.0090(19)
C9 0.113(4) 0.081(3) 0.167(5) -0.033(3) 0.035(4) -0.039(3)
C10 0.171(6) 0.078(4) 0.167(6) -0.023(3) 0.085(5) 0.000(3)
C11 0.222(7) 0.062(3) 0.106(4) 0.004(3) 0.029(4) -0.005(4)
N3 0.0482(15) 0.079(2) 0.0772(19) 0.0261(16) 0.0041(14) -0.0107(14)
N4 0.0496(16) 0.074(2) 0.0787(19) 0.0278(16) 0.0040(14) -0.0119(14)
C12 0.0518(18) 0.063(2) 0.0562(18) 0.0073(15) 0.0127(14) 0.0009(15)
C13 0.057(2) 0.068(2) 0.077(2) 0.0227(19) 0.0194(17) -0.0054(17)
C14 0.0485(17) 0.067(2) 0.0617(19) 0.0105(16) 0.0133(14) -0.0033(15)
C15 0.058(2) 0.079(3) 0.079(2) 0.018(2) 0.0159(18) 0.0112(19)
C16 0.079(3) 0.114(4) 0.135(4) 0.020(3) 0.042(3) 0.033(3)
C17 0.072(3) 0.135(4) 0.090(3) -0.010(3) -0.008(2) 0.002(3)
C18 0.084(3) 0.148(5) 0.110(4) 0.074(3) 0.017(3) 0.029(3)
C19 0.0468(18) 0.088(3) 0.081(2) 0.018(2) 0.0124(17) -0.0117(18)
C20 0.063(2) 0.147(4) 0.074(3) 0.026(3) 0.008(2) 0.012(3)
C21 0.072(3) 0.220(7) 0.090(3) 0.038(4) 0.030(3) 0.014(3)
C22 0.077(3) 0.114(5) 0.243(8) 0.042(4) -0.017(4) -0.041(3)
N5 0.0664(19) 0.071(2) 0.0688(18) -0.0019(14) 0.0178(15) -0.0154(14)
C23 0.058(2) 0.091(3) 0.106(3) -0.003(2) 0.034(2) -0.004(2)
C24 0.114(6) 0.237(9) 0.517(19) -0.222(11) 0.161(9) -0.111(6)
C25 0.176(8) 0.389(16) 0.163(8) 0.011(8) 0.102(7) -0.046(8)
C26 0.086(4) 0.238(10) 0.313(11) 0.117(9) 0.060(6) 0.019(5)
N6 0.074(2) 0.070(2) 0.0569(16) 0.0011(14) 0.0157(14) -0.0164(15)
C27 0.077(3) 0.083(3) 0.070(2) -0.016(2) 0.023(2) 0.001(2)
C28 0.142(5) 0.167(6) 0.109(4) -0.054(4) -0.006(4) 0.012(5)
C29 0.485(16) 0.088(5) 0.209(7) -0.065(5) 0.220(9) -0.099(7)
C30 0.117(6) 0.345(13) 0.232(9) -0.137(9) 0.029(5) 0.070(7)

loop_
_atom_type_symbol
_atom_type_description
_atom_type_scat_dispersion_real
_atom_type_scat_dispersion_imag
_atom_type_scat_source
C C 0.0033 0.0016 'International Tables Vol C Tables 4.2.6.8 and 6.1.1.4'
H H 0.0000 0.0000 'International Tables Vol C Tables 4.2.6.8 and 6.1.1.4'
N N 0.0061 0.0033 'International Tables Vol C Tables 4.2.6.8 and 6.1.1.4'
W W -0.8490 6.8722 'International Tables Vol C Tables 4.2.6.8 and 6.1.1.4'

loop_
_geom_angle_atom_site_label_1
_geom_angle_atom_site_label_2
_geom_angle_atom_site_label_3
_geom_angle
_geom_angle_site_symmetry_1
_geom_angle_site_symmetry_3
_geom_angle_publ_flag
N6 W1 N5 108.66(14) . . ?
N6 W1 N1 107.32(13) . . ?
N5 W1 N1 103.60(15) . . ?
N6 W1 N3 102.95(14) . . ?
N5 W1 N3 107.28(12) . . ?
N1 W1 N3 126.28(11) . . ?
N6 W1 N2 140.71(12) . . ?
N5 W1 N2 97.23(13) . . ?
N1 W1 N2 36.07(10) . . ?
N3 W1 N2 96.67(12) . . ?
N6 W1 N4 95.76(14) . . ?
N5 W1 N4 141.29(12) . . ?
N1 W1 N4 96.87(12) . . ?
N3 W1 N4 36.19(9) . . ?
N2 W1 N4 80.47(12) . . ?
C1 N1 N2 110.1(3) . . ?
C1 N1 W1 162.1(3) . . ?
N2 N1 W1 82.95(19) . . ?
C3 N2 N1 107.3(3) . . ?
C3 N2 W1 163.4(3) . . ?
N1 N2 W1 60.98(16) . . ?
N1 C1 C2 106.2(3) . . ?
N1 C1 C4 121.3(3) . . ?
C2 C1 C4 132.5(3) . . ?
C1 C2 C3 107.6(3) . . ?
N2 C3 C2 108.8(3) . . ?
N2 C3 C8 121.0(3) . . ?
C2 C3 C8 130.2(3) . . ?
C5 C4 C7 110.0(4) . . ?
C5 C4 C1 110.0(4) . . ?
C7 C4 C1 109.8(3) . . ?
C5 C4 C6 108.8(4) . . ?
C7 C4 C6 109.3(4) . . ?
C1 C4 C6 108.9(3) . . ?
C3 C8 C10 109.9(4) . . ?
C3 C8 C11 110.4(4) . . ?
C10 C8 C11 107.4(5) . . ?
C3 C8 C9 109.7(4) . . ?
C10 C8 C9 109.5(5) . . ?
C11 C8 C9 109.8(5) . . ?
C12 N3 N4 110.2(3) . . ?
C12 N3 W1 163.8(3) . . ?
N4 N3 W1 83.19(17) . . ?
C14 N4 N3 107.1(3) . . ?
C14 N4 W1 165.1(3) . . ?
N3 N4 W1 60.61(16) . . ?
N3 C12 C13 106.8(3) . . ?
N3 C12 C15 122.3(3) . . ?
C13 C12 C15 130.8(3) . . ?
C12 C13 C14 106.5(3) . . ?
N4 C14 C13 109.3(3) . . ?
N4 C14 C19 120.8(3) . . ?
C13 C14 C19 129.8(3) . . ?
C16 C15 C12 108.4(4) . . ?
C16 C15 C17 109.7(4) . . ?
C12 C15 C17 109.3(3) . . ?
C16 C15 C18 109.2(4) . . ?
C12 C15 C18 108.9(3) . . ?
C17 C15 C18 111.2(4) . . ?
C22 C19 C20 111.8(4) . . ?
C22 C19 C14 109.7(4) . . ?
C20 C19 C14 111.2(3) . . ?
C22 C19 C21 108.6(5) . . ?
C20 C19 C21 107.4(4) . . ?
C14 C19 C21 108.0(3) . . ?
C23 N5 W1 163.2(3) . . ?
N5 C23 C24 109.8(4) . . ?
N5 C23 C25 108.7(5) . . ?
C24 C23 C25 109.7(7) . . ?
N5 C23 C26 110.5(4) . . ?
C24 C23 C26 108.6(7) . . ?
C25 C23 C26 109.4(7) . . ?
C27 N6 W1 170.0(3) . . ?
N6 C27 C29 110.2(4) . . ?
N6 C27 C30 109.3(4) . . ?
C29 C27 C30 109.2(7) . . ?
N6 C27 C28 108.8(4) . . ?
C29 C27 C28 110.1(5) . . ?
C30 C27 C28 109.1(5) . . ?

loop_
_geom_bond_atom_site_label_1
_geom_bond_atom_site_label_2
_geom_bond_distance
_geom_bond_site_symmetry_2
_geom_bond_publ_flag
W1 N6 1.740(3) . ?
W1 N5 1.746(3) . ?
W1 N1 2.040(3) . ?
W1 N3 2.044(3) . ?
W1 N2 2.315(3) . ?
W1 N4 2.329(3) . ?
N1 C1 1.344(4) . ?
N1 N2 1.373(4) . ?
N2 C3 1.314(4) . ?
C1 C2 1.369(5) . ?
C1 C4 1.507(5) . ?
C2 C3 1.389(5) . ?
C3 C8 1.512(5) . ?
C4 C5 1.509(6) . ?
C4 C7 1.511(5) . ?
C4 C6 1.535(6) . ?
C8 C10 1.504(7) . ?
C8 C11 1.523(6) . ?
C8 C9 1.532(6) . ?
N3 C12 1.323(4) . ?
N3 N4 1.385(4) . ?
N4 C14 1.304(4) . ?
C12 C13 1.383(5) . ?
C12 C15 1.511(5) . ?
C13 C14 1.393(4) . ?
C14 C19 1.510(4) . ?
C15 C16 1.500(6) . ?
C15 C17 1.504(6) . ?
C15 C18 1.526(6) . ?
C19 C22 1.487(6) . ?
C19 C20 1.501(5) . ?
C19 C21 1.529(6) . ?
N5 C23 1.437(5) . ?
C23 C24 1.447(7) . ?
C23 C25 1.457(8) . ?
C23 C26 1.456(8) . ?
N6 C27 1.440(5) . ?
C27 C29 1.464(7) . ?
C27 C30 1.475(7) . ?
C27 C28 1.480(6) . ?
